data_4330935
loop_
_publ_author_name
'Chelsea D. Cates'
'Thomas W. Myers'
'Louise A. Berben'

_publ_section_title
;
 (IP)2GaIII Complexes Facilitate Net Two-Electron Redox Transformations
 (IP = \a-Iminopyridine)
;
_journal_name_full 'Inorganic Chemistry'
_journal_page_first 11891
_journal_page_last 11897
_journal_paper_doi 10.1021/ic301792w
_journal_volume 51
_journal_year 2012
_chemical_formula_sum 'C45 H62 Ga N5 O'
_chemical_formula_weight 758.72
_chemical_name_systematic
; 
 ? 
;
_space_group_IT_number 2
_symmetry_cell_setting triclinic
_symmetry_space_group_name_Hall '-P 1'
_symmetry_space_group_name_H-M 'P -1'
_atom_sites_solution_hydrogens geom
_atom_sites_solution_primary direct
_atom_sites_solution_secondary difmap
_audit_creation_method SHELXL-97
_cell_angle_alpha 82.0430(10)
_cell_angle_beta 77.459(2)
_cell_angle_gamma 81.1200(10)
_cell_formula_units_Z 2
_cell_length_a 10.9584(3)
_cell_length_b 11.2958(4)
_cell_length_c 17.2739(6)
_cell_measurement_reflns_used 90
_cell_measurement_temperature 90(2)
_cell_measurement_theta_max 28.54
_cell_measurement_theta_min 2.54
_cell_volume 2049.96(12)
_computing_cell_refinement 'Bruker Duo'
_computing_data_collection 'Bruker Duo'
_computing_data_reduction 'Bruker Saint'
_computing_molecular_graphics 'Bruker Shelxtl'
_computing_publication_material 'Bruker Shelxtl'
_computing_structure_refinement 'SHELXL-97 (Sheldrick, 2008)'
_computing_structure_solution 'SHELXS-97 (Sheldrick, 2008)'
_diffrn_ambient_temperature 90(2)
_diffrn_measured_fraction_theta_full 0.954
_diffrn_measured_fraction_theta_max 0.896
_diffrn_measurement_device_type 'CCD area detector'
_diffrn_measurement_method 'phi and omega scans'
_diffrn_radiation_monochromator graphite
_diffrn_radiation_source 'fine-focus sealed tube'
_diffrn_radiation_type CuK\a
_diffrn_radiation_wavelength 1.54178
_diffrn_reflns_av_R_equivalents 0.0200
_diffrn_reflns_av_sigmaI/netI 0.0215
_diffrn_reflns_limit_h_max 13
_diffrn_reflns_limit_h_min -13
_diffrn_reflns_limit_k_max 13
_diffrn_reflns_limit_k_min -13
_diffrn_reflns_limit_l_max 21
_diffrn_reflns_limit_l_min -20
_diffrn_reflns_number 15328
_diffrn_reflns_theta_full 67.00
_diffrn_reflns_theta_max 72.19
_diffrn_reflns_theta_min 2.64
_exptl_absorpt_coefficient_mu 1.214
_exptl_absorpt_correction_T_max 0.9968
_exptl_absorpt_correction_T_min 0.9686
_exptl_absorpt_correction_type numerical
_exptl_absorpt_process_details SADABS
_exptl_crystal_colour green
_exptl_crystal_density_diffrn 1.229
_exptl_crystal_description block
_exptl_crystal_F_000 812
_exptl_crystal_size_max 0.31
_exptl_crystal_size_mid 0.23
_exptl_crystal_size_min 0.19
_refine_diff_density_max 0.609
_refine_diff_density_min -0.492
_refine_diff_density_rms 0.057
_refine_ls_extinction_method none
_refine_ls_goodness_of_fit_ref 1.060
_refine_ls_hydrogen_treatment constr
_refine_ls_matrix_type full
_refine_ls_number_parameters 570
_refine_ls_number_reflns 7243
_refine_ls_number_restraints 17
_refine_ls_restrained_S_all 1.098
_refine_ls_R_factor_all 0.0449
_refine_ls_R_factor_gt 0.0431
_refine_ls_shift/su_max 0.001
_refine_ls_shift/su_mean 0.000
_refine_ls_structure_factor_coef Fsqd
_refine_ls_weighting_details 'calc w=1/[\s^2^(Fo^2^)+(0.0637P)^2^+1.3702P] where P=(Fo^2^+2Fc^2^)/3'
_refine_ls_weighting_scheme calc
_refine_ls_wR_factor_gt 0.1145
_refine_ls_wR_factor_ref 0.1162
_reflns_number_gt 6859
_reflns_number_total 7243
_reflns_threshold_expression >2sigma(I)
_cod_data_source_file ic301792w_si_002_3.cif
_cod_data_source_block twm111
_cod_database_code 4330935

loop_
_symmetry_equiv_pos_as_xyz
'x, y, z'
'-x, -y, -z'

loop_
_atom_site_label
_atom_site_type_symbol
_atom_site_fract_x
_atom_site_fract_y
_atom_site_fract_z
_atom_site_U_iso_or_equiv
_atom_site_adp_type
_atom_site_occupancy
_atom_site_symmetry_multiplicity
_atom_site_calc_flag
_atom_site_refinement_flags
_atom_site_disorder_assembly
_atom_site_disorder_group
Ga1 Ga 0.24074(2) 0.84087(2) 0.251273(14) 0.02943(10) Uani 1 1 d . . .
O1 O 0.1152(3) 0.8353(2) 0.19163(16) 0.0340(7) Uani 0.586(4) 1 d P A 1
O1A O 0.1813(4) 0.7527(4) 0.1925(2) 0.0391(11) Uani 0.414(4) 1 d P A 2
N1 N 0.15534(17) 0.95926(16) 0.32711(10) 0.0315(4) Uani 1 1 d . A .
N2 N 0.19699(17) 0.72217(16) 0.35482(11) 0.0343(4) Uani 1 1 d . A .
N3 N 0.42325(17) 0.77380(16) 0.23513(11) 0.0325(4) Uani 1 1 d . A .
N4 N 0.31678(19) 0.97672(17) 0.16879(11) 0.0371(4) Uani 1 1 d . A .
C1 C 0.1123(2) 0.9093(2) 0.40184(13) 0.0355(5) Uani 1 1 d . . .
H1A H 0.0709 0.9572 0.4417 0.043 Uiso 1 1 calc R A .
C2 C 0.1318(2) 0.7819(2) 0.41807(13) 0.0336(5) Uani 1 1 d . A .
C3 C 0.0893(2) 0.7181(2) 0.49278(14) 0.0398(5) Uani 1 1 d . . .
H3A H 0.0445 0.7595 0.5352 0.048 Uiso 1 1 calc R A .
C4 C 0.1140(2) 0.5958(2) 0.50253(16) 0.0448(6) Uani 1 1 d . A .
H4A H 0.0868 0.5528 0.5516 0.054 Uiso 1 1 calc R . .
C5 C 0.1815(2) 0.5350(2) 0.43713(17) 0.0463(6) Uani 1 1 d . . .
H5A H 0.1997 0.4514 0.4424 0.056 Uiso 1 1 calc R A .
C6 C 0.2193(2) 0.6012(2) 0.36598(15) 0.0402(5) Uani 1 1 d . A .
H6A H 0.2629 0.5606 0.3229 0.048 Uiso 1 1 calc R . .
C7 C 0.1357(2) 1.0891(2) 0.31512(13) 0.0356(5) Uani 1 1 d . . .
C8 C 0.2303(2) 1.1549(2) 0.32347(15) 0.0416(5) Uani 1 1 d . A .
C9 C 0.2078(3) 1.2800(2) 0.3133(2) 0.0587(8) Uani 1 1 d . . .
H9A H 0.2691 1.3245 0.3192 0.070 Uiso 1 1 calc R A .
C10 C 0.0972(3) 1.3392(3) 0.2946(2) 0.0671(9) Uani 1 1 d . A .
H10A H 0.0839 1.4230 0.2887 0.081 Uiso 1 1 calc R . .
C11 C 0.0059(3) 1.2750(2) 0.28464(19) 0.0529(7) Uani 1 1 d . . .
H11A H -0.0685 1.3160 0.2715 0.064 Uiso 1 1 calc R A .
C12 C 0.0233(2) 1.1490(2) 0.29394(14) 0.0394(5) Uani 1 1 d . A .
C13 C 0.3527(2) 1.0949(2) 0.34651(15) 0.0431(5) Uani 1 1 d . . .
H13A H 0.3649 1.0106 0.3355 0.052 Uiso 1 1 calc R A .
C14 C 0.3417(3) 1.0962(3) 0.43595(18) 0.0620(8) Uani 1 1 d . A .
H14A H 0.2698 1.0584 0.4644 0.093 Uiso 1 1 calc R . .
H14B H 0.3316 1.1780 0.4481 0.093 Uiso 1 1 calc R . .
H14C H 0.4166 1.0531 0.4517 0.093 Uiso 1 1 calc R . .
C15 C 0.4672(3) 1.1533(3) 0.29960(18) 0.0524(6) Uani 1 1 d . A .
H15A H 0.4726 1.1517 0.2435 0.079 Uiso 1 1 calc R . .
H15B H 0.5423 1.1096 0.3148 0.079 Uiso 1 1 calc R . .
H15C H 0.4587 1.2353 0.3110 0.079 Uiso 1 1 calc R . .
C16 C -0.0790(2) 1.0799(2) 0.28290(15) 0.0411(5) Uani 1 1 d . . .
H16A H -0.0398 0.9987 0.2710 0.049 Uiso 1 1 calc R A .
C17 C -0.1419(3) 1.1390(3) 0.21320(19) 0.0583(7) Uani 1 1 d . A .
H17A H -0.0789 1.1461 0.1652 0.087 Uiso 1 1 calc R . .
H17B H -0.1839 1.2176 0.2245 0.087 Uiso 1 1 calc R . .
H17C H -0.2023 1.0901 0.2064 0.087 Uiso 1 1 calc R . .
C18 C -0.1770(3) 1.0679(3) 0.35838(19) 0.0644(8) Uani 1 1 d . A .
H18A H -0.1371 1.0308 0.4016 0.097 Uiso 1 1 calc R . .
H18B H -0.2374 1.0190 0.3516 0.097 Uiso 1 1 calc R . .
H18C H -0.2190 1.1463 0.3702 0.097 Uiso 1 1 calc R . .
C19 C 0.4996(2) 0.8453(2) 0.18400(13) 0.0337(4) Uani 1 1 d . . .
H19A H 0.5864 0.8228 0.1728 0.040 Uiso 1 1 calc R A .
C20 C 0.4453(2) 0.9547(2) 0.14783(13) 0.0349(5) Uani 1 1 d . A .
C21 C 0.5136(3) 1.0386(2) 0.09407(15) 0.0440(5) Uani 1 1 d . . .
H21A H 0.6009 1.0235 0.0799 0.053 Uiso 1 1 calc R A .
C22 C 0.4510(3) 1.1416(2) 0.06301(16) 0.0510(6) Uani 1 1 d . A .
H22A H 0.4954 1.1978 0.0281 0.061 Uiso 1 1 calc R . .
C23 C 0.3194(3) 1.1623(2) 0.08407(16) 0.0549(7) Uani 1 1 d . . .
H23A H 0.2751 1.2321 0.0632 0.066 Uiso 1 1 calc R A .
C24 C 0.2571(3) 1.0780(2) 0.13592(16) 0.0497(6) Uani 1 1 d . A .
H24A H 0.1696 1.0913 0.1490 0.060 Uiso 1 1 calc R . .
C25 C 0.4866(2) 0.66496(19) 0.26996(12) 0.0307(4) Uani 1 1 d . . .
C26 C 0.5122(2) 0.6601(2) 0.34679(13) 0.0345(5) Uani 1 1 d . A .
C27 C 0.5773(2) 0.5547(2) 0.37803(14) 0.0422(5) Uani 1 1 d . . .
H27A H 0.5939 0.5503 0.4290 0.051 Uiso 1 1 calc R A .
C28 C 0.6177(3) 0.4569(2) 0.33518(15) 0.0449(6) Uani 1 1 d . A .
H28A H 0.6623 0.3879 0.3566 0.054 Uiso 1 1 calc R . .
C29 C 0.5913(3) 0.4624(2) 0.26041(14) 0.0447(6) Uani 1 1 d . . .
H29A H 0.6178 0.3960 0.2317 0.054 Uiso 1 1 calc R A .
C30 C 0.5257(2) 0.5652(2) 0.22657(13) 0.0384(5) Uani 1 1 d . A .
C31 C 0.4762(2) 0.7688(2) 0.39345(13) 0.0382(5) Uani 1 1 d . . .
H31A H 0.4073 0.8207 0.3730 0.046 Uiso 1 1 calc R A .
C32 C 0.4312(3) 0.7362(2) 0.48280(14) 0.0454(6) Uani 1 1 d . A .
H32A H 0.3607 0.6917 0.4914 0.068 Uiso 1 1 calc R . .
H32B H 0.4063 0.8085 0.5087 0.068 Uiso 1 1 calc R . .
H32C H 0.4984 0.6877 0.5045 0.068 Uiso 1 1 calc R . .
C33 C 0.5889(3) 0.8400(3) 0.37831(16) 0.0485(6) Uani 1 1 d . A .
H33A H 0.6162 0.8600 0.3220 0.073 Uiso 1 1 calc R . .
H33B H 0.6567 0.7919 0.3997 0.073 Uiso 1 1 calc R . .
H33C H 0.5645 0.9127 0.4038 0.073 Uiso 1 1 calc R . .
C34 C 0.5003(4) 0.5664(3) 0.14392(17) 0.0689(10) Uani 1 1 d . . .
H34A H 0.4461 0.6416 0.1325 0.083 Uiso 1 1 calc R A .
C35 C 0.4282(6) 0.4613(4) 0.1406(2) 0.120(2) Uani 1 1 d . A .
H35A H 0.3521 0.4652 0.1806 0.180 Uiso 1 1 calc R . .
H35B H 0.4799 0.3863 0.1503 0.180 Uiso 1 1 calc R . .
H35C H 0.4075 0.4668 0.0889 0.180 Uiso 1 1 calc R . .
C36 C 0.6222(6) 0.5670(4) 0.08244(19) 0.121(2) Uani 1 1 d . A .
H36A H 0.6631 0.6342 0.0870 0.181 Uiso 1 1 calc R . .
H36B H 0.6042 0.5737 0.0299 0.181 Uiso 1 1 calc R . .
H36C H 0.6766 0.4934 0.0914 0.181 Uiso 1 1 calc R . .
N5 N 0.0701(5) 0.7850(8) 0.1630(3) 0.0649(16) Uani 0.586(4) 1 d P A 1
N5A N 0.0872(6) 0.7202(4) 0.1702(4) 0.0311(14) Uani 0.414(4) 1 d P A 2
C37 C -0.028(2) 0.7146(12) 0.1991(9) 0.040(3) Uani 0.58(6) 1 d PD A 1
C37A C -0.060(2) 0.7227(14) 0.2040(11) 0.031(3) Uani 0.42(6) 1 d PD A 2
C38 C -0.0069(11) 0.5850(7) 0.1802(6) 0.129(4) Uani 0.586(4) 1 d PD A 1
H38A H -0.0612 0.5353 0.2187 0.155 Uiso 0.586(4) 1 calc PR A 1
H38B H 0.0804 0.5499 0.1773 0.155 Uiso 0.586(4) 1 calc PR A 1
C38A C -0.1377(7) 0.8385(6) 0.1769(4) 0.0364(15) Uani 0.414(4) 1 d PD A 2
H38C H -0.0958 0.9098 0.1711 0.044 Uiso 0.414(4) 1 calc PR A 2
H38D H -0.2223 0.8510 0.2087 0.044 Uiso 0.414(4) 1 calc PR A 2
C39 C -0.0501(6) 0.6074(7) 0.0832(5) 0.096(3) Uani 0.586(4) 1 d PD A 1
H39A H -0.0750 0.5369 0.0674 0.115 Uiso 0.586(4) 1 calc PR A 1
H39B H -0.1092 0.6790 0.0746 0.115 Uiso 0.586(4) 1 calc PR A 1
C39A C -0.1296(7) 0.7768(8) 0.0803(4) 0.063(2) Uani 0.414(4) 1 d PD A 2
H39C H -0.1045 0.6904 0.0820 0.076 Uiso 0.414(4) 1 calc PR A 2
H39D H -0.2050 0.8004 0.0582 0.076 Uiso 0.414(4) 1 calc PR A 2
C40 C 0.0868(6) 0.6238(9) 0.0526(6) 0.130(5) Uani 0.586(4) 1 d PD A 1
H40A H 0.1042 0.6310 -0.0053 0.156 Uiso 0.586(4) 1 calc PR A 1
H40B H 0.1389 0.5525 0.0710 0.156 Uiso 0.586(4) 1 calc PR A 1
C40A C -0.0248(7) 0.8499(8) 0.0429(4) 0.060(2) Uani 0.414(4) 1 d PD A 2
H40C H -0.0511 0.9329 0.0539 0.071 Uiso 0.414(4) 1 calc PR A 2
H40D H -0.0079 0.8486 -0.0145 0.071 Uiso 0.414(4) 1 calc PR A 2
C41 C 0.1239(7) 0.7349(11) 0.0796(5) 0.083(3) Uani 0.586(4) 1 d PD A 1
C41A C 0.0981(9) 0.8025(11) 0.0741(6) 0.051(2) Uani 0.414(4) 1 d PD A 2
C42 C 0.0708(8) 0.8488(10) 0.0342(4) 0.107(3) Uani 0.586(4) 1 d P A 1
H42A H 0.0920 0.8410 -0.0219 0.160 Uiso 0.586(4) 1 calc PR A 1
H42B H 0.1059 0.9164 0.0447 0.160 Uiso 0.586(4) 1 calc PR A 1
H42C H -0.0192 0.8613 0.0512 0.160 Uiso 0.586(4) 1 calc PR A 1
C42A C 0.1820(8) 0.9040(10) 0.0451(4) 0.078(3) Uani 0.414(4) 1 d P A 2
H42D H 0.1739 0.9366 -0.0081 0.117 Uiso 0.414(4) 1 calc PR A 2
H42E H 0.2683 0.8721 0.0456 0.117 Uiso 0.414(4) 1 calc PR A 2
H42F H 0.1559 0.9664 0.0799 0.117 Uiso 0.414(4) 1 calc PR A 2
C43 C 0.2668(6) 0.7258(12) 0.0611(5) 0.154(6) Uani 0.586(4) 1 d P A 1
H43A H 0.2991 0.6971 0.0099 0.231 Uiso 0.586(4) 1 calc PR A 1
H43B H 0.3001 0.6707 0.1013 0.231 Uiso 0.586(4) 1 calc PR A 1
H43C H 0.2916 0.8039 0.0606 0.231 Uiso 0.586(4) 1 calc PR A 1
C43A C 0.1645(10) 0.6901(11) 0.0374(6) 0.084(3) Uani 0.414(4) 1 d P A 2
H43D H 0.1837 0.7073 -0.0196 0.126 Uiso 0.414(4) 1 calc PR A 2
H43E H 0.1107 0.6277 0.0518 0.126 Uiso 0.414(4) 1 calc PR A 2
H43F H 0.2411 0.6638 0.0566 0.126 Uiso 0.414(4) 1 calc PR A 2
C44 C -0.0570(13) 0.7048(13) 0.2901(7) 0.092(6) Uani 0.586(4) 1 d PD A 1
H44A H 0.0164 0.6666 0.3098 0.137 Uiso 0.586(4) 1 calc PR A 1
H44B H -0.1251 0.6578 0.3105 0.137 Uiso 0.586(4) 1 calc PR A 1
H44C H -0.0805 0.7840 0.3071 0.137 Uiso 0.586(4) 1 calc PR A 1
C44A C -0.0701(14) 0.7141(11) 0.2940(7) 0.043(4) Uani 0.414(4) 1 d PD A 2
H44D H -0.0162 0.6444 0.3109 0.064 Uiso 0.414(4) 1 calc PR A 2
H44E H -0.1557 0.7073 0.3204 0.064 Uiso 0.414(4) 1 calc PR A 2
H44F H -0.0448 0.7851 0.3073 0.064 Uiso 0.414(4) 1 calc PR A 2
C45 C -0.1497(6) 0.7746(9) 0.1741(4) 0.082(2) Uani 0.586(4) 1 d PD A 1
H45A H -0.1379 0.7830 0.1170 0.122 Uiso 0.586(4) 1 calc PR A 1
H45B H -0.1721 0.8528 0.1928 0.122 Uiso 0.586(4) 1 calc PR A 1
H45C H -0.2159 0.7260 0.1968 0.122 Uiso 0.586(4) 1 calc PR A 1
C45A C -0.0919(7) 0.6119(6) 0.1749(5) 0.053(2) Uani 0.414(4) 1 d PD A 2
H45D H -0.0372 0.5420 0.1906 0.079 Uiso 0.414(4) 1 calc PR A 2
H45E H -0.0808 0.6231 0.1178 0.079 Uiso 0.414(4) 1 calc PR A 2
H45F H -0.1779 0.6008 0.1979 0.079 Uiso 0.414(4) 1 calc PR A 2

loop_
_atom_site_aniso_label
_atom_site_aniso_U_11
_atom_site_aniso_U_22
_atom_site_aniso_U_33
_atom_site_aniso_U_23
_atom_site_aniso_U_13
_atom_site_aniso_U_12
Ga1 0.02800(16) 0.03360(16) 0.02639(15) -0.00634(10) -0.00101(11) -0.00661(10)
O1 0.0344(15) 0.0379(16) 0.0325(14) -0.0071(11) -0.0088(12) -0.0070(13)
O1A 0.030(2) 0.055(3) 0.035(2) -0.0159(17) -0.0084(17) -0.0051(19)
N1 0.0319(9) 0.0348(9) 0.0283(8) -0.0094(7) -0.0027(8) -0.0049(7)
N2 0.0294(9) 0.0365(9) 0.0372(10) -0.0100(7) 0.0006(8) -0.0096(7)
N3 0.0287(9) 0.0367(9) 0.0307(9) -0.0028(7) -0.0025(8) -0.0057(7)
N4 0.0353(10) 0.0393(10) 0.0326(9) -0.0001(7) -0.0002(8) -0.0052(8)
C1 0.0368(12) 0.0400(11) 0.0321(11) -0.0135(9) -0.0045(10) -0.0070(9)
C2 0.0283(11) 0.0409(11) 0.0334(11) -0.0109(9) -0.0019(9) -0.0099(8)
C3 0.0350(12) 0.0487(13) 0.0360(11) -0.0111(10) 0.0010(10) -0.0125(10)
C4 0.0422(14) 0.0478(13) 0.0420(13) -0.0027(10) 0.0026(11) -0.0164(10)
C5 0.0413(14) 0.0361(12) 0.0578(15) -0.0055(11) 0.0035(12) -0.0123(10)
C6 0.0341(12) 0.0379(12) 0.0468(13) -0.0119(10) 0.0051(11) -0.0111(9)
C7 0.0395(12) 0.0356(11) 0.0316(11) -0.0129(8) -0.0019(10) -0.0038(9)
C8 0.0436(13) 0.0412(12) 0.0424(12) -0.0167(10) -0.0039(11) -0.0084(10)
C9 0.0528(16) 0.0423(14) 0.086(2) -0.0247(14) -0.0115(16) -0.0100(12)
C10 0.0590(18) 0.0352(13) 0.108(3) -0.0250(15) -0.0101(18) -0.0032(12)
C11 0.0452(15) 0.0410(13) 0.0700(18) -0.0156(12) -0.0061(14) 0.0034(11)
C12 0.0367(12) 0.0396(12) 0.0397(12) -0.0142(9) 0.0019(10) -0.0024(9)
C13 0.0466(14) 0.0430(12) 0.0456(13) -0.0124(10) -0.0125(12) -0.0127(10)
C14 0.066(2) 0.077(2) 0.0484(16) -0.0161(14) -0.0144(15) -0.0162(16)
C15 0.0479(15) 0.0501(15) 0.0625(17) -0.0083(12) -0.0110(14) -0.0142(12)
C16 0.0332(12) 0.0400(12) 0.0496(14) -0.0124(10) -0.0064(11) 0.0007(9)
C17 0.0498(16) 0.0655(18) 0.0612(18) -0.0087(14) -0.0150(14) -0.0050(13)
C18 0.0509(17) 0.085(2) 0.0586(18) -0.0050(15) -0.0041(15) -0.0262(15)
C19 0.0286(11) 0.0405(11) 0.0309(10) -0.0055(8) -0.0010(9) -0.0069(8)
C20 0.0354(12) 0.0394(11) 0.0291(10) -0.0065(8) 0.0002(9) -0.0088(9)
C21 0.0445(14) 0.0467(13) 0.0377(12) -0.0049(10) 0.0043(11) -0.0145(10)
C22 0.0640(18) 0.0420(13) 0.0407(13) 0.0003(10) 0.0069(13) -0.0157(12)
C23 0.0646(18) 0.0418(13) 0.0449(14) 0.0062(11) 0.0044(14) 0.0024(12)
C24 0.0448(15) 0.0493(14) 0.0427(13) 0.0052(11) 0.0035(12) 0.0051(11)
C25 0.0262(10) 0.0376(11) 0.0275(10) -0.0025(8) -0.0018(9) -0.0073(8)
C26 0.0341(11) 0.0421(12) 0.0275(10) -0.0037(8) -0.0039(9) -0.0087(9)
C27 0.0462(14) 0.0508(14) 0.0305(11) -0.0001(10) -0.0110(11) -0.0080(11)
C28 0.0452(14) 0.0448(13) 0.0390(12) 0.0033(10) -0.0063(11) 0.0018(10)
C29 0.0559(16) 0.0370(12) 0.0360(12) -0.0066(9) 0.0006(12) -0.0013(10)
C30 0.0489(14) 0.0391(12) 0.0280(10) -0.0044(9) -0.0068(10) -0.0087(10)
C31 0.0418(13) 0.0451(12) 0.0286(11) -0.0080(9) -0.0018(10) -0.0118(10)
C32 0.0511(15) 0.0559(15) 0.0303(11) -0.0111(10) 0.0000(11) -0.0163(11)
C33 0.0493(15) 0.0589(15) 0.0396(13) -0.0140(11) 0.0012(12) -0.0210(12)
C34 0.138(3) 0.0423(14) 0.0378(14) -0.0054(11) -0.0374(18) -0.0183(17)
C35 0.246(7) 0.081(3) 0.074(2) 0.010(2) -0.092(4) -0.075(3)
C36 0.239(7) 0.086(3) 0.0269(15) -0.0104(16) 0.012(2) -0.036(3)
N5 0.043(3) 0.122(5) 0.038(2) -0.009(3) -0.011(2) -0.031(4)
N5A 0.037(3) 0.016(2) 0.046(3) -0.014(2) -0.017(2) 0.004(2)
C37 0.025(8) 0.053(4) 0.045(4) -0.013(3) -0.010(4) -0.004(3)
C37A 0.013(8) 0.040(5) 0.041(5) -0.002(3) -0.002(4) -0.007(4)
C38 0.148(9) 0.057(4) 0.158(9) -0.024(5) 0.036(8) -0.022(5)
C38A 0.031(3) 0.033(3) 0.050(4) -0.017(3) -0.012(3) -0.005(2)
C39 0.081(4) 0.105(5) 0.129(6) -0.090(5) -0.049(4) 0.013(4)
C39A 0.053(4) 0.086(5) 0.057(4) 0.000(4) -0.027(4) -0.013(4)
C40 0.058(4) 0.201(10) 0.167(9) -0.158(8) -0.043(5) 0.025(5)
C40A 0.048(4) 0.096(6) 0.038(3) -0.003(3) -0.017(3) -0.010(4)
C41 0.037(3) 0.162(9) 0.063(5) -0.074(7) -0.013(3) 0.005(5)
C41A 0.033(5) 0.091(7) 0.032(4) -0.013(5) -0.006(4) -0.010(4)
C42 0.073(5) 0.222(11) 0.038(3) 0.015(5) -0.023(4) -0.065(6)
C42A 0.063(5) 0.148(9) 0.028(3) 0.000(4) -0.007(3) -0.041(5)
C43 0.033(3) 0.353(16) 0.099(6) -0.151(8) 0.008(4) -0.014(5)
C43A 0.069(6) 0.137(9) 0.050(5) -0.051(6) -0.016(5) 0.012(6)
C44 0.049(6) 0.159(13) 0.068(8) 0.022(7) -0.008(5) -0.056(7)
C44A 0.044(6) 0.057(6) 0.026(5) -0.004(4) -0.017(4) 0.010(5)
C45 0.038(3) 0.130(7) 0.064(4) 0.029(5) -0.006(3) -0.011(4)
C45A 0.043(4) 0.039(3) 0.094(6) -0.003(3) -0.054(4) -0.004(3)

loop_
_atom_type_symbol
_atom_type_description
_atom_type_scat_dispersion_real
_atom_type_scat_dispersion_imag
_atom_type_scat_source
C C 0.0181 0.0091 'International Tables Vol C Tables 4.2.6.8 and 6.1.1.4'
H H 0.0000 0.0000 'International Tables Vol C Tables 4.2.6.8 and 6.1.1.4'
Ga Ga -1.2846 0.7763 'International Tables Vol C Tables 4.2.6.8 and 6.1.1.4'
N N 0.0311 0.0180 'International Tables Vol C Tables 4.2.6.8 and 6.1.1.4'
O O 0.0492 0.0322 'International Tables Vol C Tables 4.2.6.8 and 6.1.1.4'

loop_
_geom_angle_atom_site_label_1
_geom_angle_atom_site_label_2
_geom_angle_atom_site_label_3
_geom_angle
O1A Ga1 O1 34.16(15)
O1A Ga1 N1 132.17(14)
O1 Ga1 N1 102.30(10)
O1A Ga1 N3 102.11(14)
O1 Ga1 N3 131.66(10)
N1 Ga1 N3 125.22(7)
O1A Ga1 N4 104.04(15)
O1 Ga1 N4 91.09(10)
N1 Ga1 N4 91.42(8)
N3 Ga1 N4 80.37(7)
O1A Ga1 N2 92.53(15)
O1 Ga1 N2 105.45(10)
N1 Ga1 N2 80.57(7)
N3 Ga1 N2 91.77(7)
N4 Ga1 N2 162.79(8)
N5 O1 Ga1 148.9(5)
N5A O1A Ga1 150.0(4)
C1 N1 C7 115.66(17)
C1 N1 Ga1 114.25(14)
C7 N1 Ga1 130.07(14)
C6 N2 C2 118.2(2)
C6 N2 Ga1 130.00(16)
C2 N2 Ga1 111.74(14)
C19 N3 C25 115.01(17)
C19 N3 Ga1 113.75(14)
C25 N3 Ga1 131.22(14)
C24 N4 C20 118.8(2)
C24 N4 Ga1 128.99(17)
C20 N4 Ga1 112.25(15)
N1 C1 C2 118.42(19)
N1 C1 H1A 120.8
C2 C1 H1A 120.8
N2 C2 C3 120.8(2)
N2 C2 C1 115.0(2)
C3 C2 C1 124.2(2)
C4 C3 C2 119.7(2)
C4 C3 H3A 120.1
C2 C3 H3A 120.1
C3 C4 C5 119.1(2)
C3 C4 H4A 120.5
C5 C4 H4A 120.5
C6 C5 C4 118.7(2)
C6 C5 H5A 120.7
C4 C5 H5A 120.7
N2 C6 C5 123.5(2)
N2 C6 H6A 118.3
C5 C6 H6A 118.3
C12 C7 C8 120.5(2)
C12 C7 N1 119.9(2)
C8 C7 N1 119.6(2)
C9 C8 C7 118.4(2)
C9 C8 C13 118.9(2)
C7 C8 C13 122.7(2)
C10 C9 C8 121.5(3)
C10 C9 H9A 119.2
C8 C9 H9A 119.2
C9 C10 C11 120.1(3)
C9 C10 H10A 119.9
C11 C10 H10A 119.9
C10 C11 C12 120.9(3)
C10 C11 H11A 119.5
C12 C11 H11A 119.5
C11 C12 C7 118.4(2)
C11 C12 C16 120.0(2)
C7 C12 C16 121.5(2)
C8 C13 C14 109.0(2)
C8 C13 C15 113.0(2)
C14 C13 C15 110.7(2)
C8 C13 H13A 108.0
C14 C13 H13A 108.0
C15 C13 H13A 108.0
C13 C14 H14A 109.5
C13 C14 H14B 109.5
H14A C14 H14B 109.5
C13 C14 H14C 109.5
H14A C14 H14C 109.5
H14B C14 H14C 109.5
C13 C15 H15A 109.5
C13 C15 H15B 109.5
H15A C15 H15B 109.5
C13 C15 H15C 109.5
H15A C15 H15C 109.5
H15B C15 H15C 109.5
C18 C16 C12 110.6(2)
C18 C16 C17 109.9(2)
C12 C16 C17 112.2(2)
C18 C16 H16A 108.0
C12 C16 H16A 108.0
C17 C16 H16A 108.0
C16 C17 H17A 109.5
C16 C17 H17B 109.5
H17A C17 H17B 109.5
C16 C17 H17C 109.5
H17A C17 H17C 109.5
H17B C17 H17C 109.5
C16 C18 H18A 109.5
C16 C18 H18B 109.5
H18A C18 H18B 109.5
C16 C18 H18C 109.5
H18A C18 H18C 109.5
H18B C18 H18C 109.5
N3 C19 C20 118.7(2)
N3 C19 H19A 120.6
C20 C19 H19A 120.6
N4 C20 C21 120.3(2)
N4 C20 C19 114.87(19)
C21 C20 C19 124.9(2)
C22 C21 C20 119.8(2)
C22 C21 H21A 120.1
C20 C21 H21A 120.1
C21 C22 C23 119.5(2)
C21 C22 H22A 120.3
C23 C22 H22A 120.3
C24 C23 C22 118.7(2)
C24 C23 H23A 120.6
C22 C23 H23A 120.6
N4 C24 C23 123.0(3)
N4 C24 H24A 118.5
C23 C24 H24A 118.5
C30 C25 C26 120.1(2)
C30 C25 N3 119.98(19)
C26 C25 N3 119.90(19)
C27 C26 C25 118.6(2)
C27 C26 C31 120.2(2)
C25 C26 C31 121.1(2)
C28 C27 C26 121.5(2)
C28 C27 H27A 119.2
C26 C27 H27A 119.2
C29 C28 C27 119.3(2)
C29 C28 H28A 120.4
C27 C28 H28A 120.4
C28 C29 C30 121.5(2)
C28 C29 H29A 119.2
C30 C29 H29A 119.2
C29 C30 C25 118.9(2)
C29 C30 C34 119.2(2)
C25 C30 C34 121.9(2)
C26 C31 C32 113.3(2)
C26 C31 C33 109.1(2)
C32 C31 C33 110.4(2)
C26 C31 H31A 108.0
C32 C31 H31A 108.0
C33 C31 H31A 108.0
C31 C32 H32A 109.5
C31 C32 H32B 109.5
H32A C32 H32B 109.5
C31 C32 H32C 109.5
H32A C32 H32C 109.5
H32B C32 H32C 109.5
C31 C33 H33A 109.5
C31 C33 H33B 109.5
H33A C33 H33B 109.5
C31 C33 H33C 109.5
H33A C33 H33C 109.5
H33B C33 H33C 109.5
C30 C34 C36 110.3(3)
C30 C34 C35 110.6(2)
C36 C34 C35 112.9(3)
C30 C34 H34A 107.6
C36 C34 H34A 107.6
C35 C34 H34A 107.6
C34 C35 H35A 109.5
C34 C35 H35B 109.5
H35A C35 H35B 109.5
C34 C35 H35C 109.5
H35A C35 H35C 109.5
H35B C35 H35C 109.5
C34 C36 H36A 109.5
C34 C36 H36B 109.5
H36A C36 H36B 109.5
C34 C36 H36C 109.5
H36A C36 H36C 109.5
H36B C36 H36C 109.5
O1 N5 C37 126.8(7)
O1 N5 C41 126.4(5)
C37 N5 C41 103.8(8)
O1A N5A C37A 136.3(7)
O1A N5A C41A 100.4(5)
C37A N5A C41A 104.4(7)
N5 C37 C38 116.0(14)
N5 C37 C45 109.0(10)
C38 C37 C45 107.8(11)
N5 C37 C44 113.8(10)
C38 C37 C44 104.3(11)
C45 C37 C44 105.3(14)
C38A C37A C44A 109.0(13)
C38A C37A C45A 112.5(13)
C44A C37A C45A 114.4(12)
C38A C37A N5A 113.7(12)
C44A C37A N5A 103.1(14)
C45A C37A N5A 103.7(13)
C37 C38 C39 99.6(7)
C37 C38 H38A 111.8
C39 C38 H38A 111.8
C37 C38 H38B 111.8
C39 C38 H38B 111.8
H38A C38 H38B 109.6
C37A C38A C39A 88.9(7)
C37A C38A H38C 113.8
C39A C38A H38C 113.8
C37A C38A H38D 113.8
C39A C38A H38D 113.8
H38C C38A H38D 111.1
C40 C39 C38 84.0(6)
C40 C39 H39A 114.6
C38 C39 H39A 114.6
C40 C39 H39B 114.6
C38 C39 H39B 114.6
H39A C39 H39B 111.7
C40A C39A C38A 88.7(5)
C40A C39A H39C 113.9
C38A C39A H39C 113.9
C40A C39A H39D 113.9
C38A C39A H39D 113.9
H39C C39A H39D 111.1
C39 C40 C41 113.5(5)
C39 C40 H40A 108.9
C41 C40 H40A 108.9
C39 C40 H40B 108.9
C41 C40 H40B 108.9
H40A C40 H40B 107.7
C39A C40A C41A 112.5(7)
C39A C40A H40C 109.1
C41A C40A H40C 109.1
C39A C40A H40D 109.1
C41A C40A H40D 109.1
H40C C40A H40D 107.8
C42 C41 C43 108.9(9)
C42 C41 C40 110.1(7)
C43 C41 C40 108.1(7)
C42 C41 N5 92.7(7)
C43 C41 N5 109.7(5)
C40 C41 N5 125.7(8)
C43A C41A C42A 108.5(9)
C43A C41A C40A 111.1(8)
C42A C41A C40A 104.5(8)
C43A C41A N5A 89.4(7)
C42A C41A N5A 122.9(7)
C40A C41A N5A 118.8(7)
C41 C42 H42A 109.5
C41 C42 H42B 109.5
H42A C42 H42B 109.5
C41 C42 H42C 109.5
H42A C42 H42C 109.5
H42B C42 H42C 109.5
C41A C42A H42D 109.5
C41A C42A H42E 109.5
H42D C42A H42E 109.5
C41A C42A H42F 109.5
H42D C42A H42F 109.5
H42E C42A H42F 109.5
C41 C43 H43A 109.5
C41 C43 H43B 109.5
H43A C43 H43B 109.5
C41 C43 H43C 109.5
H43A C43 H43C 109.5
H43B C43 H43C 109.5
C41A C43A H43D 109.5
C41A C43A H43E 109.5
H43D C43A H43E 109.5
C41A C43A H43F 109.5
H43D C43A H43F 109.5
H43E C43A H43F 109.5
C37 C44 H44A 109.5
C37 C44 H44B 109.5
H44A C44 H44B 109.5
C37 C44 H44C 109.5
H44A C44 H44C 109.5
H44B C44 H44C 109.5
C37A C44A H44D 109.5
C37A C44A H44E 109.5
H44D C44A H44E 109.5
C37A C44A H44F 109.5
H44D C44A H44F 109.5
H44E C44A H44F 109.5
C37 C45 H45A 109.5
C37 C45 H45B 109.5
H45A C45 H45B 109.5
C37 C45 H45C 109.5
H45A C45 H45C 109.5
H45B C45 H45C 109.5
C37A C45A H45D 109.5
C37A C45A H45E 109.5
H45D C45A H45E 109.5
C37A C45A H45F 109.5
H45D C45A H45F 109.5
H45E C45A H45F 109.5

loop_
_geom_bond_atom_site_label_1
_geom_bond_atom_site_label_2
_geom_bond_distance
Ga1 O1A 1.793(4)
Ga1 O1 1.902(3)
Ga1 N1 1.9866(17)
Ga1 N3 2.0000(18)
Ga1 N4 2.0864(19)
Ga1 N2 2.0951(19)
O1 N5 1.041(6)
O1A N5A 1.294(7)
N1 C1 1.350(3)
N1 C7 1.442(3)
N2 C6 1.344(3)
N2 C2 1.370(3)
N3 C19 1.350(3)
N3 C25 1.438(3)
N4 C24 1.345(3)
N4 C20 1.368(3)
C1 C2 1.419(3)
C1 H1A 0.9300
C2 C3 1.409(3)
C3 C4 1.361(4)
C3 H3A 0.9300
C4 C5 1.410(4)
C4 H4A 0.9300
C5 C6 1.365(4)
C5 H5A 0.9300
C6 H6A 0.9300
C7 C12 1.407(3)
C7 C8 1.407(3)
C8 C9 1.390(4)
C8 C13 1.515(4)
C9 C10 1.370(4)
C9 H9A 0.9300
C10 C11 1.375(4)
C10 H10A 0.9300
C11 C12 1.398(3)
C11 H11A 0.9300
C12 C16 1.519(3)
C13 C14 1.525(4)
C13 C15 1.527(4)
C13 H13A 0.9800
C14 H14A 0.9600
C14 H14B 0.9600
C14 H14C 0.9600
C15 H15A 0.9600
C15 H15B 0.9600
C15 H15C 0.9600
C16 C18 1.503(4)
C16 C17 1.538(4)
C16 H16A 0.9800
C17 H17A 0.9600
C17 H17B 0.9600
C17 H17C 0.9600
C18 H18A 0.9600
C18 H18B 0.9600
C18 H18C 0.9600
C19 C20 1.412(3)
C19 H19A 0.9300
C20 C21 1.412(3)
C21 C22 1.361(4)
C21 H21A 0.9300
C22 C23 1.399(4)
C22 H22A 0.9300
C23 C24 1.369(4)
C23 H23A 0.9300
C24 H24A 0.9300
C25 C30 1.400(3)
C25 C26 1.407(3)
C26 C27 1.394(3)
C26 C31 1.517(3)
C27 C28 1.377(4)
C27 H27A 0.9300
C28 C29 1.375(4)
C28 H28A 0.9300
C29 C30 1.394(3)
C29 H29A 0.9300
C30 C34 1.511(3)
C31 C32 1.526(3)
C31 C33 1.532(3)
C31 H31A 0.9800
C32 H32A 0.9600
C32 H32B 0.9600
C32 H32C 0.9600
C33 H33A 0.9600
C33 H33B 0.9600
C33 H33C 0.9600
C34 C36 1.516(7)
C34 C35 1.538(5)
C34 H34A 0.9800
C35 H35A 0.9600
C35 H35B 0.9600
C35 H35C 0.9600
C36 H36A 0.9600
C36 H36B 0.9600
C36 H36C 0.9600
N5 C37 1.42(2)
N5 C41 1.580(9)
N5A C37A 1.59(3)
N5A C41A 1.776(12)
C37 C38 1.516(13)
C37 C45 1.521(18)
C37 C44 1.526(14)
C37A C38A 1.522(18)
C37A C44A 1.525(15)
C37A C45A 1.527(15)
C38 C39 1.813(12)
C38 H38A 0.9700
C38 H38B 0.9700
C38A C39A 1.876(9)
C38A H38C 0.9700
C38A H38D 0.9700
C39 C40 1.510(10)
C39 H39A 0.9700
C39 H39B 0.9700
C39A C40A 1.497(10)
C39A H39C 0.9700
C39A H39D 0.9700
C40 C41 1.536(10)
C40 H40A 0.9700
C40 H40B 0.9700
C40A C41A 1.551(10)
C40A H40C 0.9700
C40A H40D 0.9700
C41 C42 1.515(13)
C41 C43 1.519(9)
C41A C43A 1.510(13)
C41A C42A 1.541(14)
C42 H42A 0.9600
C42 H42B 0.9600
C42 H42C 0.9600
C42A H42D 0.9600
C42A H42E 0.9600
C42A H42F 0.9600
C43 H43A 0.9600
C43 H43B 0.9600
C43 H43C 0.9600
C43A H43D 0.9600
C43A H43E 0.9600
C43A H43F 0.9600
C44 H44A 0.9600
C44 H44B 0.9600
C44 H44C 0.9600
C44A H44D 0.9600
C44A H44E 0.9600
C44A H44F 0.9600
C45 H45A 0.9600
C45 H45B 0.9600
C45 H45C 0.9600
C45A H45D 0.9600
C45A H45E 0.9600
C45A H45F 0.9600

loop_
_geom_torsion_atom_site_label_1
_geom_torsion_atom_site_label_2
_geom_torsion_atom_site_label_3
_geom_torsion_atom_site_label_4
_geom_torsion
O1A Ga1 O1 N5 12.5(7)
N1 Ga1 O1 N5 -142.0(7)
N3 Ga1 O1 N5 48.3(7)
N4 Ga1 O1 N5 126.3(7)
N2 Ga1 O1 N5 -58.5(7)
O1 Ga1 O1A N5A -35.4(7)
N1 Ga1 O1A N5A -0.7(9)
N3 Ga1 O1A N5A 171.2(8)
N4 Ga1 O1A N5A -105.9(8)
N2 Ga1 O1A N5A 78.8(8)
O1A Ga1 N1 C1 83.8(2)
O1 Ga1 N1 C1 102.82(17)
N3 Ga1 N1 C1 -86.55(17)
N4 Ga1 N1 C1 -165.76(16)
N2 Ga1 N1 C1 -1.08(15)
O1A Ga1 N1 C7 -98.2(3)
O1 Ga1 N1 C7 -79.1(2)
N3 Ga1 N1 C7 91.5(2)
N4 Ga1 N1 C7 12.30(19)
N2 Ga1 N1 C7 177.0(2)
O1A Ga1 N2 C6 47.0(2)
O1 Ga1 N2 C6 79.1(2)
N1 Ga1 N2 C6 179.4(2)
N3 Ga1 N2 C6 -55.2(2)
N4 Ga1 N2 C6 -117.4(3)
O1A Ga1 N2 C2 -130.39(19)
O1 Ga1 N2 C2 -98.29(17)
N1 Ga1 N2 C2 1.98(14)
N3 Ga1 N2 C2 127.41(15)
N4 Ga1 N2 C2 65.2(3)
O1A Ga1 N3 C19 103.6(2)
O1 Ga1 N3 C19 83.95(19)
N1 Ga1 N3 C19 -83.75(16)
N4 Ga1 N3 C19 1.14(15)
N2 Ga1 N3 C19 -163.46(15)
O1A Ga1 N3 C25 -78.3(2)
O1 Ga1 N3 C25 -97.9(2)
N1 Ga1 N3 C25 94.42(19)
N4 Ga1 N3 C25 179.31(19)
N2 Ga1 N3 C25 14.71(19)
O1A Ga1 N4 C24 78.6(3)
O1 Ga1 N4 C24 46.7(2)
N1 Ga1 N4 C24 -55.7(2)
N3 Ga1 N4 C24 178.8(2)
N2 Ga1 N4 C24 -117.4(3)
O1A Ga1 N4 C20 -101.6(2)
O1 Ga1 N4 C20 -133.56(17)
N1 Ga1 N4 C20 124.11(16)
N3 Ga1 N4 C20 -1.41(15)
N2 Ga1 N4 C20 62.4(3)
C7 N1 C1 C2 -178.33(19)
Ga1 N1 C1 C2 0.0(3)
C6 N2 C2 C3 0.0(3)
Ga1 N2 C2 C3 177.73(16)
C6 N2 C2 C1 179.8(2)
Ga1 N2 C2 C1 -2.5(2)
N1 C1 C2 N2 1.8(3)
N1 C1 C2 C3 -178.5(2)
N2 C2 C3 C4 0.5(3)
C1 C2 C3 C4 -179.3(2)
C2 C3 C4 C5 -0.3(4)
C3 C4 C5 C6 -0.2(4)
C2 N2 C6 C5 -0.6(4)
Ga1 N2 C6 C5 -177.87(19)
C4 C5 C6 N2 0.7(4)
C1 N1 C7 C12 -88.6(3)
Ga1 N1 C7 C12 93.4(2)
C1 N1 C7 C8 92.4(3)
Ga1 N1 C7 C8 -85.6(2)
C12 C7 C8 C9 2.4(4)
N1 C7 C8 C9 -178.6(2)
C12 C7 C8 C13 179.7(2)
N1 C7 C8 C13 -1.3(3)
C7 C8 C9 C10 -0.7(5)
C13 C8 C9 C10 -178.1(3)
C8 C9 C10 C11 -0.8(6)
C9 C10 C11 C12 0.6(5)
C10 C11 C12 C7 1.1(4)
C10 C11 C12 C16 179.8(3)
C8 C7 C12 C11 -2.6(4)
N1 C7 C12 C11 178.5(2)
C8 C7 C12 C16 178.7(2)
N1 C7 C12 C16 -0.2(3)
C9 C8 C13 C14 79.8(3)
C7 C8 C13 C14 -97.5(3)
C9 C8 C13 C15 -43.7(3)
C7 C8 C13 C15 139.0(2)
C11 C12 C16 C18 -83.8(3)
C7 C12 C16 C18 94.9(3)
C11 C12 C16 C17 39.4(3)
C7 C12 C16 C17 -141.9(2)
C25 N3 C19 C20 -179.22(18)
Ga1 N3 C19 C20 -0.7(3)
C24 N4 C20 C21 1.4(3)
Ga1 N4 C20 C21 -178.36(17)
C24 N4 C20 C19 -178.8(2)
Ga1 N4 C20 C19 1.4(2)
N3 C19 C20 N4 -0.5(3)
N3 C19 C20 C21 179.3(2)
N4 C20 C21 C22 0.0(4)
C19 C20 C21 C22 -179.8(2)
C20 C21 C22 C23 -0.8(4)
C21 C22 C23 C24 0.3(4)
C20 N4 C24 C23 -2.0(4)
Ga1 N4 C24 C23 177.7(2)
C22 C23 C24 N4 1.2(5)
C19 N3 C25 C30 -80.2(3)
Ga1 N3 C25 C30 101.7(2)
C19 N3 C25 C26 98.2(2)
Ga1 N3 C25 C26 -80.0(2)
C30 C25 C26 C27 0.3(3)
N3 C25 C26 C27 -178.0(2)
C30 C25 C26 C31 177.2(2)
N3 C25 C26 C31 -1.2(3)
C25 C26 C27 C28 0.7(4)
C31 C26 C27 C28 -176.2(2)
C26 C27 C28 C29 -1.2(4)
C27 C28 C29 C30 0.7(4)
C28 C29 C30 C25 0.3(4)
C28 C29 C30 C34 179.5(3)
C26 C25 C30 C29 -0.8(3)
N3 C25 C30 C29 177.5(2)
C26 C25 C30 C34 -180.0(3)
N3 C25 C30 C34 -1.7(4)
C27 C26 C31 C32 -40.0(3)
C25 C26 C31 C32 143.2(2)
C27 C26 C31 C33 83.3(3)
C25 C26 C31 C33 -93.5(3)
C29 C30 C34 C36 -68.8(3)
C25 C30 C34 C36 110.4(3)
C29 C30 C34 C35 56.8(5)
C25 C30 C34 C35 -124.0(4)
Ga1 O1 N5 C37 82.0(13)
Ga1 O1 N5 C41 -75.4(11)
Ga1 O1A N5A C37A -20.1(15)
Ga1 O1A N5A C41A 103.9(9)
O1 N5 C37 C38 -127.5(11)
C41 N5 C37 C38 33.9(13)
O1 N5 C37 C45 110.6(11)
C41 N5 C37 C45 -88.0(10)
O1 N5 C37 C44 -6.6(19)
C41 N5 C37 C44 154.8(12)
O1A N5A C37A C38A 89.0(13)
C41A N5A C37A C38A -33.6(11)
O1A N5A C37A C44A -28.9(15)
C41A N5A C37A C44A -151.5(9)
O1A N5A C37A C45A -148.5(7)
C41A N5A C37A C45A 88.9(9)
N5 C37 C38 C39 -80.5(12)
C45 C37 C38 C39 42.0(12)
C44 C37 C38 C39 153.5(11)
C44A C37A C38A C39A -164.2(14)
C45A C37A C38A C39A -36.2(14)
N5A C37A C38A C39A 81.4(10)
C37 C38 C39 C40 88.0(10)
C37A C38A C39A C40A -99.0(11)
C38 C39 C40 C41 -64.7(8)
C38A C39A C40A C41A 69.5(7)
C39 C40 C41 C42 -73.6(10)
C39 C40 C41 C43 167.5(9)
C39 C40 C41 N5 35.3(13)
O1 N5 C41 C42 -88.8(9)
C37 N5 C41 C42 109.7(9)
O1 N5 C41 C43 22.4(15)
C37 N5 C41 C43 -139.1(11)
O1 N5 C41 C40 154.0(8)
C37 N5 C41 C40 -7.5(13)
C39A C40A C41A C43A 76.1(10)
C39A C40A C41A C42A -167.0(7)
C39A C40A C41A N5A -25.4(11)
O1A N5A C41A C43A 99.2(7)
C37A N5A C41A C43A -117.1(8)
O1A N5A C41A C42A -12.6(10)
C37A N5A C41A C42A 131.1(10)
O1A N5A C41A C40A -146.9(8)
C37A N5A C41A C40A -3.1(11)
